data_7110187
loop_
_publ_author_name
'Sujit Mahato'
'Surajit Haldar'
'Chandan K. Jana'

_publ_section_title
;
 Diastereoselective alpha-C-H functionalization of aliphatic
 N-heterocycles: an efficient route to ring fused oxazines
;
_journal_name_full Chem.Commun.
_journal_page_first 332
_journal_paper_doi 10.1039/c3cc46191b
_journal_volume 50
_journal_year 2014
_chemical_compound_source synthesis
_chemical_formula_moiety 'C21 H21 N O'
_chemical_formula_sum 'C21 H21 N O'
_chemical_formula_weight 303.39
_chemical_name_systematic rac-(1R,3S)-2-ethyl-3-methyl-1-phenyl-2,3-dihydro-1H-naphtho[1,2-e][1,3]oxazine
_space_group_IT_number 14
_symmetry_cell_setting monoclinic
_symmetry_Int_Tables_number 14
_symmetry_space_group_name_Hall '-P 2ybc'
_symmetry_space_group_name_H-M 'P 1 21/c 1'
_atom_sites_solution_hydrogens geom
_atom_sites_solution_primary direct
_atom_sites_solution_secondary difmap
_audit_creation_method SHELXL-97
_cell_angle_alpha 90.00
_cell_angle_beta 94.061(2)
_cell_angle_gamma 90.00
_cell_formula_units_Z 4
_cell_length_a 8.4433(3)
_cell_length_b 11.6711(4)
_cell_length_c 17.1926(6)
_cell_measurement_temperature 296(2)
_cell_volume 1689.95(10)
_computing_cell_refinement 'Bruker SMART'
_computing_data_collection 'Bruker SMART'
_computing_data_reduction 'Bruker SAINT'
_computing_molecular_graphics 'Bruker SHELXTL'
_computing_publication_material 'Bruker SHELXTL'
_computing_structure_refinement 'SHELXL-97 (Sheldrick, 1997)'
_computing_structure_solution 'SHELXS-97 (Sheldrick, 1990)'
_diffrn_ambient_temperature 296(2)
_diffrn_measured_fraction_theta_full 0.999
_diffrn_measured_fraction_theta_max 0.999
_diffrn_measurement_device_type 'CCD area detector'
_diffrn_measurement_method 'phi and omega scans'
_diffrn_radiation_monochromator graphite
_diffrn_radiation_probe x-ray
_diffrn_radiation_type MoK\a
_diffrn_radiation_wavelength 0.71073
_diffrn_reflns_av_R_equivalents 0.1741
_diffrn_reflns_av_sigmaI/netI 0.1151
_diffrn_reflns_limit_h_max 10
_diffrn_reflns_limit_h_min -10
_diffrn_reflns_limit_k_max 13
_diffrn_reflns_limit_k_min -13
_diffrn_reflns_limit_l_max 20
_diffrn_reflns_limit_l_min -20
_diffrn_reflns_number 19899
_diffrn_reflns_theta_full 25.00
_diffrn_reflns_theta_max 25.00
_diffrn_reflns_theta_min 2.11
_diffrn_source 'fine-focus sealed tube'
_exptl_absorpt_coefficient_mu 0.073
_exptl_absorpt_correction_type multi-scan
_exptl_absorpt_process_details SADABS
_exptl_crystal_colour colorless
_exptl_crystal_density_diffrn 1.192
_exptl_crystal_density_method 'not measured'
_exptl_crystal_description needle
_exptl_crystal_F_000 648
_exptl_crystal_recrystallization_method ethylacetate
_refine_diff_density_max 0.125
_refine_diff_density_min -0.148
_refine_diff_density_rms 0.035
_refine_ls_extinction_method none
_refine_ls_goodness_of_fit_ref 0.890
_refine_ls_hydrogen_treatment mixed
_refine_ls_matrix_type full
_refine_ls_number_parameters 210
_refine_ls_number_reflns 2964
_refine_ls_number_restraints 0
_refine_ls_restrained_S_all 0.890
_refine_ls_R_factor_all 0.1216
_refine_ls_R_factor_gt 0.0479
_refine_ls_shift/su_max 0.000
_refine_ls_shift/su_mean 0.000
_refine_ls_structure_factor_coef Fsqd
_refine_ls_weighting_details 'calc w=1/[\s^2^(Fo^2^)+(0.0000P)^2^+0.0000P] where P=(Fo^2^+2Fc^2^)/3'
_refine_ls_weighting_scheme calc
_refine_ls_wR_factor_gt 0.0644
_refine_ls_wR_factor_ref 0.0732
_reflns_number_gt 1258
_reflns_number_total 2964
_reflns_threshold_expression >2sigma(I)
_cod_data_source_file c3cc46191b.txt
_cod_data_source_block shhhhh
_cod_original_sg_symbol_H-M 'P 21/c'
_cod_database_code 7110187

loop_
_symmetry_equiv_pos_as_xyz
'x, y, z'
'-x, y+1/2, -z+1/2'
'-x, -y, -z'
'x, -y-1/2, z-1/2'

loop_
_atom_site_label
_atom_site_type_symbol
_atom_site_fract_x
_atom_site_fract_y
_atom_site_fract_z
_atom_site_U_iso_or_equiv
_atom_site_adp_type
_atom_site_occupancy
_atom_site_symmetry_multiplicity
_atom_site_calc_flag
_atom_site_refinement_flags
C7 C 0.2753(3) 0.14081(18) 0.32052(13) 0.0448(7) Uani 1 1 d .
C1 C 0.1413(3) 0.3245(2) 0.34228(16) 0.0553(7) Uani 1 1 d .
C8 C 0.2183(3) 0.1457(2) 0.24372(15) 0.0542(7) Uani 1 1 d .
C6 C 0.2360(3) 0.23179(19) 0.37109(14) 0.0479(7) Uani 1 1 d .
C5 C 0.2925(3) 0.23491(18) 0.45033(13) 0.0562(7) Uani 1 1 d .
H5 H 0.3522 0.1739 0.4712 0.067 Uiso 1 1 calc R
C2 C 0.1114(3) 0.4171(2) 0.39205(17) 0.0732(9) Uani 1 1 d .
H2 H 0.0503 0.4785 0.3728 0.088 Uiso 1 1 calc R
C9 C 0.1216(3) 0.2363(2) 0.21457(13) 0.0696(8) Uani 1 1 d .
H9 H 0.0839 0.2371 0.1624 0.083 Uiso 1 1 calc R
C4 C 0.2612(3) 0.3259(2) 0.49690(13) 0.0686(8) Uani 1 1 d .
H4 H 0.3008 0.3265 0.5488 0.082 Uiso 1 1 calc R
C10 C 0.0834(3) 0.32293(19) 0.26303(17) 0.0696(8) Uani 1 1 d .
H10 H 0.0181 0.3820 0.2436 0.084 Uiso 1 1 calc R
C3 C 0.1703(4) 0.4177(2) 0.46724(17) 0.0784(10) Uani 1 1 d .
H3 H 0.1501 0.4795 0.4992 0.094 Uiso 1 1 calc R
O1 O 0.2562(2) 0.06631(14) 0.18857(7) 0.0686(5) Uani 1 1 d .
C17 C 0.3858(3) 0.04398(17) 0.34629(11) 0.0476(6) Uani 1 1 d .
H17 H 0.4677 0.0766 0.3830 0.057 Uiso 1 1 calc R
C12 C 0.3075(3) -0.0533(2) 0.38873(11) 0.0491(7) Uani 1 1 d .
C11 C 0.1569(3) -0.04400(19) 0.41404(12) 0.0586(8) Uani 1 1 d .
H11 H 0.0990 0.0228 0.4038 0.070 Uiso 1 1 calc R
C14 C 0.3211(4) -0.2440(2) 0.44273(14) 0.0840(10) Uani 1 1 d .
H14 H 0.3772 -0.3119 0.4517 0.101 Uiso 1 1 calc R
C15 C 0.1716(4) -0.2320(2) 0.46866(14) 0.0761(9) Uani 1 1 d .
H15 H 0.1265 -0.2914 0.4956 0.091 Uiso 1 1 calc R
C13 C 0.3879(3) -0.1548(2) 0.40311(12) 0.0705(8) Uani 1 1 d .
H13 H 0.4892 -0.1635 0.3859 0.085 Uiso 1 1 calc R
C16 C 0.0900(3) -0.1324(2) 0.45457(12) 0.0684(8) Uani 1 1 d .
H16 H -0.0109 -0.1237 0.4722 0.082 Uiso 1 1 calc R
N2 N 0.4680(3) -0.00195(14) 0.27966(10) 0.0531(6) Uani 1 1 d .
C18 C 0.3496(3) -0.03177(18) 0.21941(14) 0.0599(7) Uani 1 1 d .
H18 H 0.2758 -0.0850 0.2421 0.072 Uiso 1 1 calc R
C19 C 0.5945(3) 0.0748(2) 0.25489(13) 0.0735(8) Uani 1 1 d .
H19A H 0.5506 0.1507 0.2452 0.088 Uiso 1 1 calc R
H19B H 0.6321 0.0466 0.2064 0.088 Uiso 1 1 calc R
C20 C 0.7337(3) 0.08318(19) 0.31554(14) 0.1010(10) Uani 1 1 d .
H20A H 0.7027 0.1262 0.3595 0.151 Uiso 1 1 calc R
H20B H 0.8208 0.1210 0.2933 0.151 Uiso 1 1 calc R
H20C H 0.7657 0.0076 0.3322 0.151 Uiso 1 1 calc R
C21 C 0.4100(3) -0.08985(16) 0.14806(11) 0.0851(9) Uani 1 1 d .
H21A H 0.4628 -0.0345 0.1177 0.128 Uiso 1 1 calc R
H21B H 0.3221 -0.1222 0.1170 0.128 Uiso 1 1 calc R
H21C H 0.4832 -0.1495 0.1644 0.128 Uiso 1 1 calc R

loop_
_atom_site_aniso_label
_atom_site_aniso_U_11
_atom_site_aniso_U_22
_atom_site_aniso_U_33
_atom_site_aniso_U_23
_atom_site_aniso_U_13
_atom_site_aniso_U_12
C7 0.0523(19) 0.0428(15) 0.0398(15) 0.0068(13) 0.0072(13) 0.0055(13)
C1 0.058(2) 0.0516(18) 0.0583(19) 0.0074(16) 0.0165(16) 0.0022(15)
C8 0.061(2) 0.0547(18) 0.0475(17) 0.0041(15) 0.0088(15) 0.0059(15)
C6 0.055(2) 0.0408(16) 0.0494(17) 0.0052(14) 0.0144(15) 0.0021(14)
C5 0.062(2) 0.0556(17) 0.0527(17) -0.0060(14) 0.0135(15) 0.0012(14)
C2 0.071(2) 0.0532(18) 0.099(2) 0.0008(19) 0.027(2) 0.0113(16)
C9 0.074(2) 0.079(2) 0.0557(18) 0.0156(16) 0.0042(16) 0.0112(18)
C4 0.076(2) 0.0661(19) 0.0660(19) -0.0172(16) 0.0200(17) -0.0028(17)
C10 0.065(2) 0.0622(19) 0.083(2) 0.0200(16) 0.0143(18) 0.0220(16)
C3 0.080(3) 0.064(2) 0.094(2) -0.021(2) 0.031(2) 0.0056(18)
O1 0.0834(16) 0.0766(12) 0.0451(10) -0.0052(9) 0.0004(10) 0.0209(11)
C17 0.0518(19) 0.0486(15) 0.0428(14) -0.0044(12) 0.0067(13) 0.0002(14)
C12 0.058(2) 0.0475(17) 0.0425(15) 0.0031(12) 0.0056(14) 0.0034(16)
C11 0.071(2) 0.0477(16) 0.0587(17) -0.0009(13) 0.0173(16) 0.0035(16)
C14 0.084(3) 0.066(2) 0.102(2) 0.0290(16) 0.005(2) 0.008(2)
C15 0.094(3) 0.071(2) 0.0630(18) 0.0129(16) 0.0010(18) -0.014(2)
C13 0.065(2) 0.0669(19) 0.0803(18) 0.0232(15) 0.0091(16) 0.0108(18)
C16 0.079(2) 0.0688(19) 0.0597(17) -0.0061(16) 0.0218(16) -0.0107(18)
N2 0.0558(16) 0.0568(14) 0.0480(13) -0.0038(11) 0.0116(12) 0.0008(12)
C18 0.072(2) 0.0583(18) 0.0501(17) -0.0061(14) 0.0111(15) 0.0006(16)
C19 0.067(2) 0.0774(19) 0.080(2) -0.0047(16) 0.0310(18) -0.0034(18)
C20 0.062(2) 0.116(2) 0.127(2) -0.0184(19) 0.018(2) -0.013(2)
C21 0.113(3) 0.0858(18) 0.0582(16) -0.0215(14) 0.0206(17) 0.0133(18)

loop_
_atom_type_symbol
_atom_type_description
_atom_type_scat_dispersion_real
_atom_type_scat_dispersion_imag
_atom_type_scat_source
C C 0.0033 0.0016 'International Tables Vol C Tables 4.2.6.8 and 6.1.1.4'
N N 0.0061 0.0033 'International Tables Vol C Tables 4.2.6.8 and 6.1.1.4'
O O 0.0106 0.0060 'International Tables Vol C Tables 4.2.6.8 and 6.1.1.4'
H H 0.0000 0.0000 'International Tables Vol C Tables 4.2.6.8 and 6.1.1.4'

loop_
_geom_angle_atom_site_label_1
_geom_angle_atom_site_label_2
_geom_angle_atom_site_label_3
_geom_angle
C8 C7 C6 118.3(2)
C8 C7 C17 118.6(2)
C6 C7 C17 122.9(2)
C2 C1 C6 119.6(3)
C2 C1 C10 122.0(3)
C6 C1 C10 118.4(2)
C7 C8 O1 123.4(2)
C7 C8 C9 121.9(2)
O1 C8 C9 114.6(2)
C5 C6 C1 117.5(2)
C5 C6 C7 122.0(2)
C1 C6 C7 120.4(2)
C4 C5 C6 121.3(2)
C3 C2 C1 121.0(3)
C10 C9 C8 119.8(2)
C5 C4 C3 120.5(2)
C9 C10 C1 121.2(2)
C2 C3 C4 120.1(3)
C8 O1 C18 114.85(17)
N2 C17 C7 110.94(17)
N2 C17 C12 110.07(17)
C7 C17 C12 114.6(2)
C11 C12 C13 117.7(2)
C11 C12 C17 122.2(2)
C13 C12 C17 120.0(2)
C12 C11 C16 121.2(2)
C15 C14 C13 119.8(3)
C16 C15 C14 119.5(3)
C12 C13 C14 121.4(3)
C15 C16 C11 120.3(3)
C18 N2 C19 114.88(18)
C18 N2 C17 107.8(2)
C19 N2 C17 112.99(17)
N2 C18 O1 113.71(17)
N2 C18 C21 115.8(2)
O1 C18 C21 104.99(19)
N2 C19 C20 112.4(2)

loop_
_geom_bond_atom_site_label_1
_geom_bond_atom_site_label_2
_geom_bond_distance
C7 C8 1.374(2)
C7 C6 1.426(2)
C7 C17 1.512(2)
C1 C2 1.412(3)
C1 C6 1.414(3)
C1 C10 1.415(3)
C8 O1 1.379(2)
C8 C9 1.406(3)
C6 C5 1.412(2)
C5 C4 1.367(2)
C2 C3 1.352(3)
C9 C10 1.363(2)
C4 C3 1.393(3)
O1 C18 1.468(2)
C17 N2 1.481(2)
C17 C12 1.526(2)
C12 C11 1.377(3)
C12 C13 1.378(3)
C11 C16 1.387(2)
C14 C15 1.375(3)
C14 C13 1.386(3)
C15 C16 1.364(3)
N2 C18 1.431(3)
N2 C19 1.480(2)
C18 C21 1.521(2)
C19 C20 1.518(3)
